data_1504500
loop_
_publ_author_name
'Wang, Junfeng'
'Xu, Fan'
'Cai, Tao'
'Shen, Qi'

_publ_section_title
;
 Addition of amines to nitriles catalyzed by ytterbium amides: an
 efficient one-step synthesis of monosubstituted N-arylamidines.
;
_journal_issue 3
_journal_name_full 'Organic letters'
_journal_page_first 445
_journal_page_last 448
_journal_paper_doi 10.1021/ol702739c
_journal_volume 10
_journal_year 2008
_chemical_formula_moiety 'C19 H24 N2'
_chemical_formula_sum 'C19 H24 N2'
_chemical_formula_weight 280.40
_chemical_name_systematic
; 
 ? 
;
_space_group_IT_number 14
_symmetry_cell_setting monoclinic
_symmetry_Int_Tables_number 14
_symmetry_space_group_name_Hall '-P 2ybc'
_symmetry_space_group_name_H-M 'P 1 21/c 1'
_atom_sites_solution_hydrogens geom
_atom_sites_solution_primary direct
_atom_sites_solution_secondary difmap
_audit_creation_method SHELXL-97
_cell_angle_alpha 90.00
_cell_angle_beta 93.313(4)
_cell_angle_gamma 90.00
_cell_formula_units_Z 4
_cell_length_a 11.3234(16)
_cell_length_b 14.786(2)
_cell_length_c 10.2105(15)
_cell_measurement_reflns_used 6015
_cell_measurement_temperature 223(2)
_cell_measurement_theta_max 25.3
_cell_measurement_theta_min 3.1
_cell_volume 1706.7(4)
_computing_cell_refinement CrystalClear
_computing_data_collection CrystalClear
_computing_data_reduction CrystalStructure
_computing_structure_refinement 'SHELXL-97 (Sheldrick, 1997)'
_computing_structure_solution 'SHELXS-97 (Sheldrick, 1990)'
_diffrn_ambient_temperature 223(2)
_diffrn_detector_area_resol_mean 7.31
_diffrn_measured_fraction_theta_full 0.997
_diffrn_measured_fraction_theta_max 0.997
_diffrn_measurement_device_type 'Rigaku Mercury'
_diffrn_measurement_method \w
_diffrn_radiation_monochromator graphite
_diffrn_radiation_source 'fine-focus sealed tube'
_diffrn_radiation_type MoK\a
_diffrn_radiation_wavelength 0.71070
_diffrn_reflns_av_R_equivalents 0.0349
_diffrn_reflns_av_sigmaI/netI 0.0249
_diffrn_reflns_limit_h_max 13
_diffrn_reflns_limit_h_min -13
_diffrn_reflns_limit_k_max 17
_diffrn_reflns_limit_k_min -17
_diffrn_reflns_limit_l_max 12
_diffrn_reflns_limit_l_min -12
_diffrn_reflns_number 16338
_diffrn_reflns_theta_full 25.35
_diffrn_reflns_theta_max 25.35
_diffrn_reflns_theta_min 3.09
_exptl_absorpt_coefficient_mu 0.064
_exptl_absorpt_correction_T_max 0.984
_exptl_absorpt_correction_T_min 0.807
_exptl_absorpt_correction_type multi-scan
_exptl_absorpt_process_details 'Jacobson, R. (1998) Private communication'
_exptl_crystal_colour colorless
_exptl_crystal_density_diffrn 1.091
_exptl_crystal_density_method 'not measured'
_exptl_crystal_description block
_exptl_crystal_F_000 608
_exptl_crystal_size_max 0.60
_exptl_crystal_size_mid 0.47
_exptl_crystal_size_min 0.25
_refine_diff_density_max 0.181
_refine_diff_density_min -0.215
_refine_diff_density_rms 0.042
_refine_ls_extinction_method none
_refine_ls_goodness_of_fit_ref 1.148
_refine_ls_hydrogen_treatment mixed
_refine_ls_matrix_type full
_refine_ls_number_parameters 203
_refine_ls_number_reflns 3116
_refine_ls_number_restraints 0
_refine_ls_restrained_S_all 1.148
_refine_ls_R_factor_all 0.0822
_refine_ls_R_factor_gt 0.0713
_refine_ls_shift/su_max 0.000
_refine_ls_shift/su_mean 0.000
_refine_ls_structure_factor_coef Fsqd
_refine_ls_weighting_details 'calc w=1/[\s^2^(Fo^2^)+(0.0787P)^2^+0.8655P] where P=(Fo^2^+2Fc^2^)/3'
_refine_ls_weighting_scheme calc
_refine_ls_wR_factor_gt 0.1784
_refine_ls_wR_factor_ref 0.1852
_reflns_number_gt 2758
_reflns_number_total 3116
_reflns_threshold_expression >2sigma(I)
_cod_data_source_file ol702739c-file001.cif
_cod_data_source_block compound
_cod_original_cell_volume 1706.6(4)
_cod_original_sg_symbol_H-M 'P 21/c'
_cod_database_code 1504500

loop_
_symmetry_equiv_pos_as_xyz
'x, y, z'
'-x, y+1/2, -z+1/2'
'-x, -y, -z'
'x, -y-1/2, z-1/2'

loop_
_atom_site_label
_atom_site_type_symbol
_atom_site_fract_x
_atom_site_fract_y
_atom_site_fract_z
_atom_site_U_iso_or_equiv
_atom_site_adp_type
_atom_site_occupancy
_atom_site_symmetry_multiplicity
_atom_site_calc_flag
_atom_site_refinement_flags
N1 N 0.35246(19) 0.20529(15) 0.67479(19) 0.0435(5) Uani 1 1 d .
H1A H 0.278(3) 0.1794(19) 0.664(3) 0.053(7) Uiso 1 1 d .
H1B H 0.372(3) 0.228(2) 0.762(3) 0.070(9) Uiso 1 1 d .
N2 N 0.34869(15) 0.23654(12) 0.44951(16) 0.0326(4) Uani 1 1 d .
C1 C 0.39726(18) 0.24127(14) 0.5668(2) 0.0310(5) Uani 1 1 d .
C2 C 0.51449(19) 0.28630(16) 0.5871(2) 0.0368(5) Uani 1 1 d .
C3 C 0.5425(3) 0.3594(2) 0.5098(3) 0.0602(8) Uani 1 1 d .
H3 H 0.4868 0.3811 0.4455 0.072 Uiso 1 1 calc R
C4 C 0.6517(3) 0.4005(3) 0.5267(3) 0.0878(13) Uani 1 1 d .
H4 H 0.6695 0.4508 0.4752 0.105 Uiso 1 1 calc R
C5 C 0.7346(3) 0.3681(3) 0.6187(4) 0.0872(12) Uani 1 1 d .
H5 H 0.8102 0.3944 0.6274 0.105 Uiso 1 1 calc R
C6 C 0.7066(3) 0.2972(3) 0.6979(4) 0.0818(11) Uani 1 1 d .
H6 H 0.7624 0.2760 0.7624 0.098 Uiso 1 1 calc R
C7 C 0.5962(2) 0.25681(19) 0.6829(3) 0.0578(7) Uani 1 1 d .
H7 H 0.5770 0.2090 0.7385 0.069 Uiso 1 1 calc R
C8 C 0.23534(18) 0.19415(15) 0.43299(19) 0.0311(5) Uani 1 1 d .
C9 C 0.22568(19) 0.09958(16) 0.4286(2) 0.0354(5) Uani 1 1 d .
C10 C 0.1134(2) 0.06177(17) 0.4066(2) 0.0424(6) Uani 1 1 d .
H10 H 0.1053 -0.0015 0.4032 0.051 Uiso 1 1 calc R
C11 C 0.0143(2) 0.11543(18) 0.3898(2) 0.0471(6) Uani 1 1 d .
H11 H -0.0608 0.0888 0.3760 0.056 Uiso 1 1 calc R
C12 C 0.0251(2) 0.20764(18) 0.3930(2) 0.0440(6) Uani 1 1 d .
H12 H -0.0432 0.2436 0.3818 0.053 Uiso 1 1 calc R
C13 C 0.13466(19) 0.24947(16) 0.4126(2) 0.0356(5) Uani 1 1 d .
C14 C 0.3342(2) 0.03886(16) 0.4423(2) 0.0407(6) Uani 1 1 d .
H14 H 0.3997 0.0751 0.4836 0.049 Uiso 1 1 calc R
C15 C 0.3169(3) -0.0429(2) 0.5289(3) 0.0663(8) Uani 1 1 d .
H15A H 0.2915 -0.0232 0.6134 0.099 Uiso 1 1 calc R
H15B H 0.3909 -0.0757 0.5412 0.099 Uiso 1 1 calc R
H15C H 0.2571 -0.0822 0.4874 0.099 Uiso 1 1 calc R
C16 C 0.3705(3) 0.0102(2) 0.3070(3) 0.0650(8) Uani 1 1 d .
H16A H 0.3076 -0.0251 0.2636 0.098 Uiso 1 1 calc R
H16B H 0.4420 -0.0260 0.3161 0.098 Uiso 1 1 calc R
H16C H 0.3853 0.0636 0.2551 0.098 Uiso 1 1 calc R
C17 C 0.1448(2) 0.35175(16) 0.4153(2) 0.0422(6) Uani 1 1 d .
H17 H 0.2276 0.3675 0.3990 0.051 Uiso 1 1 calc R
C18 C 0.1188(3) 0.3885(2) 0.5497(3) 0.0630(8) Uani 1 1 d .
H18A H 0.0380 0.3740 0.5684 0.095 Uiso 1 1 calc R
H18B H 0.1293 0.4536 0.5506 0.095 Uiso 1 1 calc R
H18C H 0.1726 0.3612 0.6157 0.095 Uiso 1 1 calc R
C19 C 0.0652(3) 0.3969(2) 0.3081(3) 0.0682(9) Uani 1 1 d .
H19A H 0.0787 0.3694 0.2240 0.102 Uiso 1 1 calc R
H19B H 0.0835 0.4610 0.3047 0.102 Uiso 1 1 calc R
H19C H -0.0170 0.3891 0.3276 0.102 Uiso 1 1 calc R

loop_
_atom_site_aniso_label
_atom_site_aniso_U_11
_atom_site_aniso_U_22
_atom_site_aniso_U_33
_atom_site_aniso_U_23
_atom_site_aniso_U_13
_atom_site_aniso_U_12
N1 0.0403(12) 0.0643(14) 0.0261(10) -0.0024(9) 0.0038(8) -0.0120(10)
N2 0.0285(9) 0.0413(10) 0.0278(9) -0.0006(7) -0.0007(7) -0.0043(8)
C1 0.0304(11) 0.0339(11) 0.0286(11) -0.0027(8) 0.0023(8) 0.0008(9)
C2 0.0330(12) 0.0443(13) 0.0329(11) -0.0103(10) 0.0004(9) -0.0017(10)
C3 0.0590(17) 0.084(2) 0.0369(13) 0.0060(13) -0.0036(12) -0.0305(15)
C4 0.087(3) 0.122(3) 0.0534(18) -0.0007(19) 0.0024(17) -0.064(2)
C5 0.0523(19) 0.129(3) 0.080(2) -0.023(2) -0.0002(17) -0.044(2)
C6 0.0457(18) 0.093(3) 0.102(3) -0.015(2) -0.0308(17) -0.0057(17)
C7 0.0463(15) 0.0549(17) 0.0698(18) -0.0006(14) -0.0185(13) -0.0029(12)
C8 0.0279(11) 0.0427(13) 0.0227(10) 0.0000(8) 0.0010(8) -0.0044(9)
C9 0.0348(12) 0.0435(13) 0.0277(11) -0.0016(9) 0.0003(9) -0.0041(9)
C10 0.0408(13) 0.0448(14) 0.0409(13) 0.0008(10) -0.0027(10) -0.0095(10)
C11 0.0333(13) 0.0587(16) 0.0483(14) 0.0023(12) -0.0049(10) -0.0136(11)
C12 0.0303(12) 0.0545(15) 0.0465(14) 0.0004(11) -0.0029(10) 0.0012(10)
C13 0.0330(12) 0.0452(13) 0.0287(11) -0.0001(9) 0.0009(9) 0.0007(10)
C14 0.0371(12) 0.0425(13) 0.0425(13) -0.0001(10) 0.0022(10) -0.0011(10)
C15 0.0547(17) 0.0660(19) 0.079(2) 0.0268(16) 0.0074(15) 0.0099(14)
C16 0.071(2) 0.0700(19) 0.0557(17) -0.0059(14) 0.0127(14) 0.0161(16)
C17 0.0384(13) 0.0446(14) 0.0432(13) -0.0006(10) -0.0006(10) 0.0024(10)
C18 0.078(2) 0.0580(18) 0.0535(17) -0.0128(13) 0.0058(14) 0.0045(15)
C19 0.079(2) 0.0570(18) 0.0662(19) 0.0102(15) -0.0140(16) 0.0116(16)

loop_
_atom_type_symbol
_atom_type_description
_atom_type_scat_dispersion_real
_atom_type_scat_dispersion_imag
_atom_type_scat_source
C C 0.0033 0.0016 'International Tables Vol C Tables 4.2.6.8 and 6.1.1.4'
H H 0.0000 0.0000 'International Tables Vol C Tables 4.2.6.8 and 6.1.1.4'
N N 0.0061 0.0033 'International Tables Vol C Tables 4.2.6.8 and 6.1.1.4'

loop_
_geom_angle_atom_site_label_1
_geom_angle_atom_site_label_2
_geom_angle_atom_site_label_3
_geom_angle
C1 N1 H1A 116.4(17)
C1 N1 H1B 123.1(18)
H1A N1 H1B 114(2)
C1 N2 C8 117.70(17)
N2 C1 N1 125.2(2)
N2 C1 C2 118.84(18)
N1 C1 C2 115.90(19)
C7 C2 C3 119.0(2)
C7 C2 C1 120.9(2)
C3 C2 C1 120.0(2)
C4 C3 C2 120.3(3)
C4 C3 H3 119.8
C2 C3 H3 119.8
C5 C4 C3 120.2(3)
C5 C4 H4 119.9
C3 C4 H4 119.9
C6 C5 C4 119.8(3)
C6 C5 H5 120.1
C4 C5 H5 120.1
C5 C6 C7 120.1(3)
C5 C6 H6 119.9
C7 C6 H6 119.9
C2 C7 C6 120.4(3)
C2 C7 H7 119.8
C6 C7 H7 119.8
C9 C8 C13 120.86(19)
C9 C8 N2 120.57(19)
C13 C8 N2 118.4(2)
C10 C9 C8 118.2(2)
C10 C9 C14 120.1(2)
C8 C9 C14 121.60(19)
C11 C10 C9 121.2(2)
C11 C10 H10 119.4
C9 C10 H10 119.4
C12 C11 C10 119.9(2)
C12 C11 H11 120.0
C10 C11 H11 120.0
C11 C12 C13 121.6(2)
C11 C12 H12 119.2
C13 C12 H12 119.2
C12 C13 C8 118.1(2)
C12 C13 C17 120.8(2)
C8 C13 C17 121.11(19)
C15 C14 C9 113.1(2)
C15 C14 C16 111.0(2)
C9 C14 C16 109.8(2)
C15 C14 H14 107.6
C9 C14 H14 107.6
C16 C14 H14 107.6
C14 C15 H15A 109.5
C14 C15 H15B 109.5
H15A C15 H15B 109.5
C14 C15 H15C 109.5
H15A C15 H15C 109.5
H15B C15 H15C 109.5
C14 C16 H16A 109.5
C14 C16 H16B 109.5
H16A C16 H16B 109.5
C14 C16 H16C 109.5
H16A C16 H16C 109.5
H16B C16 H16C 109.5
C13 C17 C18 110.7(2)
C13 C17 C19 112.4(2)
C18 C17 C19 110.7(2)
C13 C17 H17 107.6
C18 C17 H17 107.6
C19 C17 H17 107.6
C17 C18 H18A 109.5
C17 C18 H18B 109.5
H18A C18 H18B 109.5
C17 C18 H18C 109.5
H18A C18 H18C 109.5
H18B C18 H18C 109.5
C17 C19 H19A 109.5
C17 C19 H19B 109.5
H19A C19 H19B 109.5
C17 C19 H19C 109.5
H19A C19 H19C 109.5
H19B C19 H19C 109.5

loop_
_geom_bond_atom_site_label_1
_geom_bond_atom_site_label_2
_geom_bond_distance
N1 C1 1.349(3)
N1 H1A 0.93(3)
N1 H1B 0.97(3)
N2 C1 1.290(3)
N2 C8 1.430(3)
C1 C2 1.489(3)
C2 C7 1.378(3)
C2 C3 1.386(4)
C3 C4 1.380(4)
C3 H3 0.9400
C4 C5 1.375(5)
C4 H4 0.9400
C5 C6 1.371(5)
C5 H5 0.9400
C6 C7 1.386(4)
C6 H6 0.9400
C7 H7 0.9400
C8 C9 1.403(3)
C8 C13 1.409(3)
C9 C10 1.395(3)
C9 C14 1.522(3)
C10 C11 1.378(3)
C10 H10 0.9400
C11 C12 1.369(4)
C11 H11 0.9400
C12 C13 1.390(3)
C12 H12 0.9400
C13 C17 1.517(3)
C14 C15 1.518(4)
C14 C16 1.524(4)
C14 H14 0.9900
C15 H15A 0.9700
C15 H15B 0.9700
C15 H15C 0.9700
C16 H16A 0.9700
C16 H16B 0.9700
C16 H16C 0.9700
C17 C18 1.520(3)
C17 C19 1.530(4)
C17 H17 0.9900
C18 H18A 0.9700
C18 H18B 0.9700
C18 H18C 0.9700
C19 H19A 0.9700
C19 H19B 0.9700
C19 H19C 0.9700

loop_
_geom_hbond_atom_site_label_D
_geom_hbond_atom_site_label_H
_geom_hbond_atom_site_label_A
_geom_hbond_distance_DH
_geom_hbond_distance_HA
_geom_hbond_distance_DA
_geom_hbond_angle_DHA
_geom_hbond_site_symmetry_A
N1 H1B N2 0.97(3) 2.01(3) 2.937(3) 159(3) 4_566

loop_
_geom_torsion_atom_site_label_1
_geom_torsion_atom_site_label_2
_geom_torsion_atom_site_label_3
_geom_torsion_atom_site_label_4
_geom_torsion
C8 N2 C1 N1 3.6(3)
C8 N2 C1 C2 -179.10(19)
N2 C1 C2 C7 -146.5(2)
N1 C1 C2 C7 31.1(3)
N2 C1 C2 C3 34.0(3)
N1 C1 C2 C3 -148.4(2)
C7 C2 C3 C4 1.5(4)
C1 C2 C3 C4 -178.9(3)
C2 C3 C4 C5 1.3(5)
C3 C4 C5 C6 -2.9(6)
C4 C5 C6 C7 1.7(6)
C3 C2 C7 C6 -2.8(4)
C1 C2 C7 C6 177.7(3)
C5 C6 C7 C2 1.2(5)
C1 N2 C8 C9 -80.6(2)
C1 N2 C8 C13 103.5(2)
C13 C8 C9 C10 -1.5(3)
N2 C8 C9 C10 -177.27(18)
C13 C8 C9 C14 176.30(19)
N2 C8 C9 C14 0.6(3)
C8 C9 C10 C11 -0.1(3)
C14 C9 C10 C11 -177.9(2)
C9 C10 C11 C12 0.7(4)
C10 C11 C12 C13 0.3(4)
C11 C12 C13 C8 -1.8(3)
C11 C12 C13 C17 179.7(2)
C9 C8 C13 C12 2.5(3)
N2 C8 C13 C12 178.28(18)
C9 C8 C13 C17 -179.11(19)
N2 C8 C13 C17 -3.3(3)
C10 C9 C14 C15 -44.2(3)
C8 C9 C14 C15 138.0(2)
C10 C9 C14 C16 80.4(3)
C8 C9 C14 C16 -97.4(3)
C12 C13 C17 C18 82.1(3)
C8 C13 C17 C18 -96.3(3)
C12 C13 C17 C19 -42.3(3)
C8 C13 C17 C19 139.3(2)
